data_2232661
loop_
_publ_author_name
'Lin, Songzhu'
'Jia, Ruokun'
'He, Aimin'
'Gao, Xiaoli'

_publ_section_title
;
 Glutaric acid--2-(pyridin-4-yl)-1<i>H</i>-benzimidazole (1/1)
;
_journal_coeditor_code FJ2466
_journal_issue 12
_journal_name_full 'Acta Crystallographica Section E'
_journal_page_first o3463
_journal_paper_doi 10.1107/S1600536811049695
_journal_volume 67
_journal_year 2011
_chemical_formula_iupac 'C12 H9 N3, C5 H8 O4'
_chemical_formula_moiety 'C12 H9 N3, C5 H8 O4'
_chemical_formula_sum 'C17 H17 N3 O4'
_chemical_formula_weight 327.34
_chemical_name_common
;
Glutaric acid--2-(pyridin-4-yl)-1<i>H</i>-benzimidazole (1/1)
;
_chemical_name_systematic
;
Pentane-1,5-dioic acid--2-(pyridin-4-yl)-1<i>H</i>-benzimidazole (1/1)
;
_space_group_IT_number 2
_symmetry_cell_setting triclinic
_symmetry_space_group_name_Hall '-P 1'
_symmetry_space_group_name_H-M 'P -1'
_atom_sites_solution_hydrogens geom
_atom_sites_solution_primary direct
_atom_sites_solution_secondary difmap
_audit_creation_method SHELXL-97
_cell_angle_alpha 86.67(3)
_cell_angle_beta 81.66(3)
_cell_angle_gamma 85.57(3)
_cell_formula_units_Z 2
_cell_length_a 7.4384(15)
_cell_length_b 8.9911(18)
_cell_length_c 11.868(2)
_cell_measurement_reflns_used 25
_cell_measurement_temperature 293(2)
_cell_measurement_theta_max 14
_cell_measurement_theta_min 4
_cell_volume 782.1(3)
_computing_cell_refinement 'CAD-4 Software (Enraf--Nonius, 1989)'
_computing_data_collection 'CAD-4 Software (Enraf--Nonius, 1989)'
_computing_data_reduction 'NRCVAX (Gabe <i>et al.</i>, 1989)'
_computing_molecular_graphics 'SHELXTL (Sheldrick, 2008)'
_computing_publication_material 'WinGX (Farrugia, 1999)'
_computing_structure_refinement 'SHELXL97 (Sheldrick, 2008)'
_computing_structure_solution 'SHELXS97 (Sheldrick, 2008)'
_diffrn_ambient_temperature 295(2)
_diffrn_measured_fraction_theta_full 0.966
_diffrn_measured_fraction_theta_max 0.966
_diffrn_measurement_device_type 'Enraf--Nonius CAD-4'
_diffrn_measurement_method \w
_diffrn_radiation_monochromator graphite
_diffrn_radiation_source 'fine-focus sealed tube'
_diffrn_radiation_type MoK\a
_diffrn_radiation_wavelength 0.71073
_diffrn_reflns_av_R_equivalents 0.0237
_diffrn_reflns_av_sigmaI/netI 0.0365
_diffrn_reflns_limit_h_max 7
_diffrn_reflns_limit_h_min -7
_diffrn_reflns_limit_k_max 10
_diffrn_reflns_limit_k_min -10
_diffrn_reflns_limit_l_max 13
_diffrn_reflns_limit_l_min -14
_diffrn_reflns_number 6041
_diffrn_reflns_theta_full 25.00
_diffrn_reflns_theta_max 25.00
_diffrn_reflns_theta_min 3.06
_diffrn_standards_decay_% 0
_diffrn_standards_interval_count 100
_diffrn_standards_number 3
_exptl_absorpt_coefficient_mu 0.101
_exptl_absorpt_correction_type none
_exptl_crystal_colour colorless
_exptl_crystal_density_diffrn 1.390
_exptl_crystal_density_method 'not measured'
_exptl_crystal_description block
_exptl_crystal_F_000 344
_exptl_crystal_size_max 0.20
_exptl_crystal_size_mid 0.17
_exptl_crystal_size_min 0.15
_refine_diff_density_max 0.353
_refine_diff_density_min -0.316
_refine_ls_extinction_coef 0.018(5)
_refine_ls_extinction_expression Fc^*^=kFc[1+0.001xFc^2^\l^3^/sin(2\q)]^-1/4^
_refine_ls_extinction_method 'SHELXL97 (Sheldrick, 2008)'
_refine_ls_goodness_of_fit_ref 1.113
_refine_ls_hydrogen_treatment mixed
_refine_ls_matrix_type full
_refine_ls_number_parameters 226
_refine_ls_number_reflns 2664
_refine_ls_number_restraints 1
_refine_ls_restrained_S_all 1.113
_refine_ls_R_factor_all 0.0853
_refine_ls_R_factor_gt 0.0400
_refine_ls_shift/su_max 0.000
_refine_ls_shift/su_mean 0.000
_refine_ls_structure_factor_coef Fsqd
_refine_ls_weighting_details 'calc w=1/[\s^2^(Fo^2^)+(0.0825P)^2^+0.0200P] where P=(Fo^2^+2Fc^2^)/3'
_refine_ls_weighting_scheme calc
_refine_ls_wR_factor_gt 0.1034
_refine_ls_wR_factor_ref 0.1492
_reflns_number_gt 1657
_reflns_number_total 2664
_reflns_threshold_expression I>2sigma(I)
_cod_data_source_file fj2466.cif
_cod_data_source_block I
_cod_original_sg_symbol_Hall '-p 1'
_cod_database_code 2232661
_cod_database_fobs_code 2232661

loop_
_symmetry_equiv_pos_as_xyz
'x, y, z'
'-x, -y, -z'

loop_
_atom_site_type_symbol
_atom_site_label
_atom_site_fract_x
_atom_site_fract_y
_atom_site_fract_z
_atom_site_U_iso_or_equiv
_atom_site_adp_type
_atom_site_calc_flag
_atom_site_refinement_flags
_atom_site_occupancy
_atom_site_symmetry_multiplicity
N N1 0.2659(2) 0.5349(2) 0.58023(17) 0.0435(5) Uani d . 1 1
H H1A 0.2940 0.6038 0.6206 0.052 Uiso calc R 1 1
N N2 0.2164(2) 0.4197(2) 0.42719(17) 0.0432(5) Uani d . 1 1
N N3 0.4250(3) 0.9193(2) 0.24990(19) 0.0526(6) Uani d . 1 1
C C1 0.1814(3) 0.3243(2) 0.5230(2) 0.0403(6) Uani d . 1 1
C C2 0.1261(3) 0.1787(3) 0.5328(2) 0.0478(6) Uani d . 1 1
H H2B 0.1037 0.1309 0.4693 0.057 Uiso calc R 1 1
C C3 0.1057(3) 0.1083(3) 0.6392(2) 0.0515(7) Uani d . 1 1
H H3B 0.0690 0.0112 0.6477 0.062 Uiso calc R 1 1
C C4 0.1387(3) 0.1791(3) 0.7345(2) 0.0540(7) Uani d . 1 1
H H4A 0.1251 0.1275 0.8051 0.065 Uiso calc R 1 1
C C5 0.1912(3) 0.3235(3) 0.7273(2) 0.0508(7) Uani d . 1 1
H H5A 0.2117 0.3707 0.7915 0.061 Uiso calc R 1 1
C C6 0.2117(3) 0.3952(3) 0.6200(2) 0.0408(6) Uani d . 1 1
C C7 0.2664(3) 0.5429(2) 0.4655(2) 0.0405(6) Uani d . 1 1
C C8 0.3189(3) 0.6750(3) 0.3922(2) 0.0416(6) Uani d . 1 1
C C9 0.3303(3) 0.6703(3) 0.2746(2) 0.0502(7) Uani d . 1 1
H H9A 0.3025 0.5851 0.2416 0.060 Uiso calc R 1 1
C C10 0.3835(3) 0.7942(3) 0.2073(2) 0.0563(7) Uani d . 1 1
H H10A 0.3908 0.7903 0.1286 0.068 Uiso calc R 1 1
C C11 0.4129(3) 0.9229(3) 0.3626(2) 0.0520(7) Uani d . 1 1
H H11A 0.4408 1.0097 0.3934 0.062 Uiso calc R 1 1
C C12 0.3614(3) 0.8050(3) 0.4361(2) 0.0488(6) Uani d . 1 1
H H12A 0.3553 0.8125 0.5144 0.059 Uiso calc R 1 1
O O1 -0.3978(3) 0.1206(2) 0.12019(17) 0.0654(6) Uani d D 1 1
O O2 -0.3751(2) 0.2383(2) 0.27704(16) 0.0599(5) Uani d . 1 1
O O3 0.2390(4) 0.3965(3) 0.1101(2) 0.1041(9) Uani d . 1 1
O O4 0.1264(3) 0.2629(2) 0.26029(18) 0.0776(7) Uani d . 1 1
C C13 -0.3421(3) 0.2273(3) 0.1748(2) 0.0490(6) Uani d . 1 1
C C14 -0.2312(4) 0.3340(3) 0.0967(2) 0.0618(8) Uani d . 1 1
H H14A -0.1852 0.4040 0.1429 0.074 Uiso calc R 1 1
H H14B -0.3110 0.3908 0.0497 0.074 Uiso calc R 1 1
C C15 -0.0728(4) 0.2637(3) 0.0197(2) 0.0597(7) Uani d . 1 1
H H15A -0.0195 0.3404 -0.0327 0.072 Uiso calc R 1 1
H H15B -0.1176 0.1914 -0.0252 0.072 Uiso calc R 1 1
C C16 0.0758(4) 0.1854(3) 0.0833(2) 0.0619(8) Uani d . 1 1
H H16A 0.0244 0.1063 0.1340 0.074 Uiso calc R 1 1
H H16B 0.1714 0.1405 0.0288 0.074 Uiso calc R 1 1
C C17 0.1557(4) 0.2930(3) 0.1513(3) 0.0601(8) Uani d . 1 1
H H1 0.173(5) 0.338(4) 0.308(3) 0.123(13) Uiso d . 1 1
H H2 -0.456(4) 0.058(4) 0.167(3) 0.133(15) Uiso d D 1 1

loop_
_atom_site_aniso_label
_atom_site_aniso_U_11
_atom_site_aniso_U_22
_atom_site_aniso_U_33
_atom_site_aniso_U_12
_atom_site_aniso_U_13
_atom_site_aniso_U_23
N1 0.0502(11) 0.0392(11) 0.0437(13) -0.0103(8) -0.0095(9) -0.0083(9)
N2 0.0464(11) 0.0400(12) 0.0465(13) -0.0084(9) -0.0127(9) -0.0063(10)
N3 0.0573(12) 0.0472(13) 0.0568(15) -0.0157(10) -0.0133(10) -0.0024(11)
C1 0.0380(12) 0.0384(13) 0.0466(15) -0.0042(9) -0.0102(10) -0.0064(11)
C2 0.0524(14) 0.0402(14) 0.0547(17) -0.0087(11) -0.0144(11) -0.0120(12)
C3 0.0589(15) 0.0391(14) 0.0592(18) -0.0121(11) -0.0122(12) -0.0039(13)
C4 0.0646(16) 0.0458(15) 0.0515(17) -0.0079(12) -0.0054(13) -0.0029(13)
C5 0.0653(16) 0.0461(15) 0.0427(16) -0.0088(12) -0.0079(12) -0.0089(12)
C6 0.0403(12) 0.0364(13) 0.0472(15) -0.0047(9) -0.0075(10) -0.0084(11)
C7 0.0375(12) 0.0408(13) 0.0454(15) -0.0066(10) -0.0098(10) -0.0061(11)
C8 0.0387(12) 0.0406(13) 0.0475(15) -0.0064(9) -0.0089(10) -0.0071(11)
C9 0.0582(15) 0.0474(15) 0.0499(16) -0.0168(11) -0.0160(12) -0.0054(12)
C10 0.0678(17) 0.0572(17) 0.0500(17) -0.0221(13) -0.0207(13) 0.0012(13)
C11 0.0566(15) 0.0448(15) 0.0569(18) -0.0151(11) -0.0064(12) -0.0102(13)
C12 0.0523(14) 0.0485(15) 0.0470(16) -0.0128(11) -0.0049(11) -0.0082(12)
O1 0.0996(15) 0.0540(12) 0.0469(12) -0.0322(11) -0.0076(10) -0.0088(10)
O2 0.0784(12) 0.0601(12) 0.0441(12) -0.0230(9) -0.0063(9) -0.0081(9)
O3 0.170(2) 0.0867(17) 0.0689(16) -0.0736(17) -0.0346(15) 0.0149(13)
O4 0.1193(18) 0.0732(15) 0.0487(14) -0.0464(13) -0.0185(12) -0.0038(11)
C13 0.0623(15) 0.0415(14) 0.0453(17) -0.0102(11) -0.0097(12) -0.0044(12)
C14 0.090(2) 0.0469(16) 0.0497(17) -0.0231(14) -0.0054(15) -0.0005(13)
C15 0.0806(18) 0.0623(18) 0.0390(16) -0.0253(14) -0.0061(13) -0.0068(13)
C16 0.088(2) 0.0522(17) 0.0492(18) -0.0181(14) -0.0124(14) -0.0107(14)
C17 0.0833(19) 0.0498(17) 0.0520(19) -0.0205(14) -0.0195(14) 0.0043(14)

loop_
_atom_type_symbol
_atom_type_description
_atom_type_scat_dispersion_real
_atom_type_scat_dispersion_imag
_atom_type_scat_source
C C 0.0033 0.0016 'International Tables Vol C Tables 4.2.6.8 and 6.1.1.4'
H H 0.0000 0.0000 'International Tables Vol C Tables 4.2.6.8 and 6.1.1.4'
N N 0.0061 0.0033 'International Tables Vol C Tables 4.2.6.8 and 6.1.1.4'
O O 0.0106 0.0060 'International Tables Vol C Tables 4.2.6.8 and 6.1.1.4'

loop_
_geom_angle_atom_site_label_1
_geom_angle_atom_site_label_2
_geom_angle_atom_site_label_3
_geom_angle
C7 N1 C6 107.18(19)
C7 N1 H1A 126.4
C6 N1 H1A 126.4
C7 N2 C1 105.23(19)
C11 N3 C10 117.5(2)
N2 C1 C2 130.2(2)
N2 C1 C6 109.62(19)
C2 C1 C6 120.2(2)
C3 C2 C1 117.8(2)
C3 C2 H2B 121.1
C1 C2 H2B 121.1
C2 C3 C4 121.4(2)
C2 C3 H3B 119.3
C4 C3 H3B 119.3
C5 C4 C3 121.9(2)
C5 C4 H4A 119.0
C3 C4 H4A 119.0
C4 C5 C6 116.9(2)
C4 C5 H5A 121.6
C6 C5 H5A 121.6
N1 C6 C5 133.1(2)
N1 C6 C1 105.2(2)
C5 C6 C1 121.7(2)
N2 C7 N1 112.81(19)
N2 C7 C8 124.0(2)
N1 C7 C8 123.2(2)
C12 C8 C9 117.8(2)
C12 C8 C7 122.3(2)
C9 C8 C7 119.9(2)
C10 C9 C8 118.9(2)
C10 C9 H9A 120.5
C8 C9 H9A 120.5
N3 C10 C9 123.1(3)
N3 C10 H10A 118.5
C9 C10 H10A 118.5
N3 C11 C12 123.4(2)
N3 C11 H11A 118.3
C12 C11 H11A 118.3
C11 C12 C8 119.2(2)
C11 C12 H12A 120.4
C8 C12 H12A 120.4
C13 O1 H2 111(3)
C17 O4 H1 114(2)
O2 C13 O1 123.9(2)
O2 C13 C14 123.5(2)
O1 C13 C14 112.6(2)
C13 C14 C15 115.5(2)
C13 C14 H14A 108.4
C15 C14 H14A 108.4
C13 C14 H14B 108.4
C15 C14 H14B 108.4
H14A C14 H14B 107.5
C14 C15 C16 113.8(2)
C14 C15 H15A 108.8
C16 C15 H15A 108.8
C14 C15 H15B 108.8
C16 C15 H15B 108.8
H15A C15 H15B 107.7
C17 C16 C15 111.4(2)
C17 C16 H16A 109.3
C15 C16 H16A 109.3
C17 C16 H16B 109.3
C15 C16 H16B 109.3
H16A C16 H16B 108.0
O3 C17 O4 122.6(3)
O3 C17 C16 124.1(3)
O4 C17 C16 113.3(2)

loop_
_geom_bond_atom_site_label_1
_geom_bond_atom_site_label_2
_geom_bond_distance
N1 C7 1.359(3)
N1 C6 1.385(3)
N1 H1A 0.8600
N2 C7 1.320(3)
N2 C1 1.390(3)
N3 C11 1.330(3)
N3 C10 1.334(3)
C1 C2 1.396(3)
C1 C6 1.402(3)
C2 C3 1.373(3)
C2 H2B 0.9300
C3 C4 1.390(4)
C3 H3B 0.9300
C4 C5 1.379(4)
C4 H4A 0.9300
C5 C6 1.387(4)
C5 H5A 0.9300
C7 C8 1.475(3)
C8 C12 1.383(3)
C8 C9 1.389(4)
C9 C10 1.381(3)
C9 H9A 0.9300
C10 H10A 0.9300
C11 C12 1.375(3)
C11 H11A 0.9300
C12 H12A 0.9300
O1 C13 1.313(3)
O1 H2 0.866(10)
O2 C13 1.211(3)
O3 C17 1.199(3)
O4 C17 1.296(3)
O4 H1 1.02(4)
C13 C14 1.503(3)
C14 C15 1.504(4)
C14 H14A 0.9700
C14 H14B 0.9700
C15 C16 1.532(4)
C15 H15A 0.9700
C15 H15B 0.9700
C16 C17 1.503(4)
C16 H16A 0.9700
C16 H16B 0.9700

loop_
_geom_hbond_atom_site_label_D
_geom_hbond_atom_site_label_H
_geom_hbond_atom_site_label_A
_geom_hbond_site_symmetry_A
_geom_hbond_distance_DH
_geom_hbond_distance_HA
_geom_hbond_distance_DA
_geom_hbond_angle_DHA
N1 H1A O2 2_566 0.86 2.10 2.957(3) 176.3
O1 H2 N3 1_445 0.866(10) 1.752(12) 2.615(3) 173(4)
O4 H1 N2 . 1.02(4) 1.71(4) 2.686(3) 158(3)

loop_
_geom_torsion_atom_site_label_1
_geom_torsion_atom_site_label_2
_geom_torsion_atom_site_label_3
_geom_torsion_atom_site_label_4
_geom_torsion
C7 N2 C1 C2 -179.2(2)
C7 N2 C1 C6 0.2(2)
N2 C1 C2 C3 178.4(2)
C6 C1 C2 C3 -1.0(3)
C1 C2 C3 C4 0.0(4)
C2 C3 C4 C5 0.8(4)
C3 C4 C5 C6 -0.7(4)
C7 N1 C6 C5 178.0(2)
C7 N1 C6 C1 0.0(2)
C4 C5 C6 N1 -178.0(2)
C4 C5 C6 C1 -0.2(3)
N2 C1 C6 N1 -0.1(2)
C2 C1 C6 N1 179.4(2)
N2 C1 C6 C5 -178.4(2)
C2 C1 C6 C5 1.1(3)
C1 N2 C7 N1 -0.2(2)
C1 N2 C7 C8 179.28(19)
C6 N1 C7 N2 0.2(2)
C6 N1 C7 C8 -179.33(19)
N2 C7 C8 C12 176.6(2)
N1 C7 C8 C12 -4.0(3)
N2 C7 C8 C9 -4.7(3)
N1 C7 C8 C9 174.8(2)
C12 C8 C9 C10 0.2(4)
C7 C8 C9 C10 -178.6(2)
C11 N3 C10 C9 -0.3(4)
C8 C9 C10 N3 0.0(4)
C10 N3 C11 C12 0.4(4)
N3 C11 C12 C8 -0.2(4)
C9 C8 C12 C11 -0.1(3)
C7 C8 C12 C11 178.7(2)
O2 C13 C14 C15 126.6(3)
O1 C13 C14 C15 -52.9(3)
C13 C14 C15 C16 -64.9(3)
C14 C15 C16 C17 -60.6(3)
C15 C16 C17 O3 -64.2(4)
C15 C16 C17 O4 116.1(3)

loop_
_cod_related_entry_id
_cod_related_entry_database
_cod_related_entry_code
1 ChemSpider 30657215
